data_4106358
loop_
_publ_author_name
'Xiangbing Qi'
'Hongli Bao'
'Uttam K. Tambar'

_publ_section_title
;
 Total Synthesis of (\+-)-Trigonoliimine C via Oxidative Rearrangement of
 an Unsymmetrical Bis-Tryptamine
;
_journal_name_full 'Journal of the American Chemical Society'
_journal_page_first 10050
_journal_page_last 10053
_journal_paper_doi 10.1021/ja203960b
_journal_volume 133
_journal_year 2011
_chemical_formula_moiety 'C30 H26 N4 O5, C H2 Cl2'
_chemical_formula_sum 'C31 H28 Cl2 N4 O5'
_chemical_formula_weight 607.47
_chemical_name_systematic
;
 ?
;
_space_group_IT_number 2
_symmetry_cell_setting triclinic
_symmetry_space_group_name_Hall '-P 1'
_symmetry_space_group_name_H-M 'P -1'
_atom_sites_solution_hydrogens geom
_atom_sites_solution_primary direct
_atom_sites_solution_secondary difmap
_audit_creation_method SHELXL-97
_cell_angle_alpha 101.908(5)
_cell_angle_beta 92.052(5)
_cell_angle_gamma 112.872(5)
_cell_formula_units_Z 2
_cell_length_a 9.934(2)
_cell_length_b 10.977(2)
_cell_length_c 14.781(3)
_cell_measurement_reflns_used 16259
_cell_measurement_temperature 233(2)
_cell_measurement_theta_max 27.5
_cell_measurement_theta_min 3.0
_cell_volume 1441.0(5)
_computing_cell_refinement 'CrystalClear (Rigaku Inc., 2008)'
_computing_data_collection 'CrystalClear (Rigaku Inc., 2008)'
_computing_data_reduction 'CrystalClear (Rigaku Inc., 2008)'
_computing_molecular_graphics 'XP SHELXTL/PC, Siemens Analytical'
_computing_structure_refinement 'XL SHELXTL/PC, Siemens Analytical'
_computing_structure_solution
;

SIR97 - Altomare A., Burla M.C., Camalli M., Cascarano G.L., Giacovazzo C., 
Guagliardi A., Moliterni A.G.G., Polidori G.,Spagna R.
;
_diffrn_ambient_temperature 233(2)
_diffrn_measured_fraction_theta_full 0.997
_diffrn_measured_fraction_theta_max 0.997
_diffrn_measurement_device_type 'Rigaku SCX-Mini with Mercury CCD'
_diffrn_measurement_method \w-scans
_diffrn_radiation_monochromator graphite
_diffrn_radiation_source 'fine-focus sealed tube'
_diffrn_radiation_type MoK\a
_diffrn_radiation_wavelength 0.71075
_diffrn_reflns_av_R_equivalents 0.1610
_diffrn_reflns_av_sigmaI/netI 0.1529
_diffrn_reflns_limit_h_max 11
_diffrn_reflns_limit_h_min -11
_diffrn_reflns_limit_k_max 13
_diffrn_reflns_limit_k_min -13
_diffrn_reflns_limit_l_max 17
_diffrn_reflns_limit_l_min -17
_diffrn_reflns_number 16246
_diffrn_reflns_theta_full 24.99
_diffrn_reflns_theta_max 24.99
_diffrn_reflns_theta_min 3.09
_exptl_absorpt_coefficient_mu 0.274
_exptl_absorpt_correction_T_max 1.00
_exptl_absorpt_correction_T_min 0.379
_exptl_absorpt_correction_type multi-scan
_exptl_absorpt_process_details
;
Abscor. T. Higashi (2001).  The Rigaku Corporation, Tokyo, Japan.
;
_exptl_crystal_colour yellow
_exptl_crystal_density_diffrn 1.400
_exptl_crystal_description plates
_exptl_crystal_F_000 632
_exptl_crystal_size_max 0.23
_exptl_crystal_size_mid 0.22
_exptl_crystal_size_min 0.06
_refine_diff_density_max 0.296
_refine_diff_density_min -0.273
_refine_diff_density_rms 0.072
_refine_ls_extinction_method none
_refine_ls_goodness_of_fit_ref 1.013
_refine_ls_hydrogen_treatment mixed
_refine_ls_matrix_type full
_refine_ls_number_parameters 384
_refine_ls_number_reflns 5049
_refine_ls_number_restraints 0
_refine_ls_restrained_S_all 1.013
_refine_ls_R_factor_all 0.1969
_refine_ls_R_factor_gt 0.0794
_refine_ls_shift/su_max 0.017
_refine_ls_shift/su_mean 0.001
_refine_ls_structure_factor_coef Fsqd
_refine_ls_weighting_details 'calc w=1/[\s^2^(Fo^2^)+(0.0570P)^2^] where P=(Fo^2^+2Fc^2^)/3'
_refine_ls_weighting_scheme calc
_refine_ls_wR_factor_gt 0.1541
_refine_ls_wR_factor_ref 0.1930
_reflns_number_gt 2118
_reflns_number_total 5049
_reflns_threshold_expression >2sigma(I)
_cod_data_source_file ja203960b_si_002.cif
_cod_data_source_block shelxl
_cod_database_code 4106358

loop_
_symmetry_equiv_pos_as_xyz
'x, y, z'
'-x, -y, -z'

loop_
_atom_site_label
_atom_site_type_symbol
_atom_site_fract_x
_atom_site_fract_y
_atom_site_fract_z
_atom_site_U_iso_or_equiv
_atom_site_adp_type
_atom_site_occupancy
_atom_site_symmetry_multiplicity
_atom_site_calc_flag
_atom_site_refinement_flags
O1 O 0.4936(4) 0.6415(3) 0.0372(2) 0.0432(9) Uani 1 1 d .
O2 O 0.4820(4) 0.7898(4) 0.4268(3) 0.0676(12) Uani 1 1 d .
O3 O 0.5670(4) 0.4222(3) 0.2774(3) 0.0581(11) Uani 1 1 d .
O4 O -0.2306(4) 0.4322(4) 0.0569(3) 0.0710(12) Uani 1 1 d .
O5 O 0.1086(4) -0.1058(3) 0.0922(3) 0.0583(11) Uani 1 1 d .
N1 N 0.2948(4) 0.7198(4) 0.2063(3) 0.0401(11) Uani 1 1 d .
N2 N 0.3022(4) 0.3871(4) 0.1078(3) 0.0416(11) Uani 1 1 d .
H2N H 0.3696 0.4016 0.0705 0.050 Uiso 1 1 calc R
N3 N 0.5424(4) 0.6245(4) 0.3350(3) 0.0425(11) Uani 1 1 d .
N4 N -0.0332(5) 0.5726(4) 0.1620(3) 0.0516(12) Uani 1 1 d .
H4N H 0.0439 0.6495 0.1753 0.062 Uiso 1 1 calc R
C1 C 0.3463(5) 0.6311(5) 0.1683(3) 0.0382(13) Uani 1 1 d .
C2 C 0.4985(5) 0.6935(4) 0.1347(3) 0.0355(12) Uani 1 1 d .
C3 C 0.5218(5) 0.8418(5) 0.1616(3) 0.0409(13) Uani 1 1 d .
C4 C 0.6370(6) 0.9573(5) 0.1507(4) 0.0518(15) Uani 1 1 d .
H4 H 0.7194 0.9521 0.1237 0.062 Uiso 1 1 calc R
C5 C 0.6262(6) 1.0834(5) 0.1818(4) 0.0556(16) Uani 1 1 d .
H5 H 0.7012 1.1636 0.1738 0.067 Uiso 1 1 calc R
C6 C 0.5081(6) 1.0901(5) 0.2233(4) 0.0555(16) Uani 1 1 d .
H6 H 0.5039 1.1754 0.2434 0.067 Uiso 1 1 calc R
C7 C 0.3930(6) 0.9744(5) 0.2368(4) 0.0503(15) Uani 1 1 d .
H7 H 0.3129 0.9803 0.2665 0.060 Uiso 1 1 calc R
C8 C 0.4025(5) 0.8516(5) 0.2045(3) 0.0400(13) Uani 1 1 d .
C9 C 0.6213(5) 0.6669(5) 0.1810(3) 0.0394(13) Uani 1 1 d .
H9A H 0.5967 0.5689 0.1622 0.047 Uiso 1 1 calc R
H9B H 0.7123 0.7130 0.1556 0.047 Uiso 1 1 calc R
C10 C 0.6539(5) 0.7107(5) 0.2873(4) 0.0468(14) Uani 1 1 d .
H10A H 0.7492 0.7102 0.3061 0.056 Uiso 1 1 calc R
H10B H 0.6623 0.8044 0.3078 0.056 Uiso 1 1 calc R
C11 C 0.4687(6) 0.6728(6) 0.4014(4) 0.0488(14) Uani 1 1 d .
C12 C 0.3677(6) 0.5491(6) 0.4332(4) 0.0532(15) Uani 1 1 d .
C13 C 0.2667(6) 0.5366(6) 0.4960(4) 0.0647(17) Uani 1 1 d .
H13 H 0.2513 0.6127 0.5276 0.078 Uiso 1 1 calc R
C14 C 0.1887(6) 0.4090(7) 0.5111(4) 0.0678(18) Uani 1 1 d .
H14 H 0.1207 0.3975 0.5546 0.081 Uiso 1 1 calc R
C15 C 0.2109(7) 0.2994(7) 0.4624(4) 0.0708(19) Uani 1 1 d .
H15 H 0.1536 0.2132 0.4722 0.085 Uiso 1 1 calc R
C16 C 0.3143(6) 0.3078(6) 0.3986(4) 0.0578(16) Uani 1 1 d .
H16 H 0.3290 0.2313 0.3670 0.069 Uiso 1 1 calc R
C17 C 0.3930(6) 0.4376(6) 0.3859(4) 0.0463(14) Uani 1 1 d .
C18 C 0.5080(6) 0.4852(5) 0.3254(4) 0.0437(14) Uani 1 1 d .
C19 C 0.2630(5) 0.4859(5) 0.1621(3) 0.0377(13) Uani 1 1 d .
C20 C 0.1493(5) 0.4242(5) 0.2108(3) 0.0377(12) Uani 1 1 d .
C21 C 0.1219(5) 0.2821(5) 0.1873(3) 0.0388(13) Uani 1 1 d .
C22 C 0.0263(5) 0.1699(5) 0.2201(4) 0.0493(14) Uani 1 1 d .
H22 H -0.0362 0.1815 0.2643 0.059 Uiso 1 1 calc R
C23 C 0.0274(6) 0.0447(5) 0.1860(4) 0.0532(15) Uani 1 1 d .
H23 H -0.0343 -0.0303 0.2074 0.064 Uiso 1 1 calc R
C24 C 0.1201(6) 0.0264(5) 0.1189(4) 0.0492(15) Uani 1 1 d .
C25 C 0.2172(5) 0.1330(5) 0.0870(4) 0.0465(14) Uani 1 1 d .
H25 H 0.2809 0.1214 0.0438 0.056 Uiso 1 1 calc R
C26 C 0.2137(5) 0.2608(5) 0.1242(3) 0.0389(13) Uani 1 1 d .
C27 C 0.0719(5) 0.4874(5) 0.2773(3) 0.0440(14) Uani 1 1 d .
H27A H 0.1394 0.5811 0.3076 0.053 Uiso 1 1 calc R
H27B H 0.0439 0.4367 0.3258 0.053 Uiso 1 1 calc R
C28 C -0.0658(5) 0.4887(5) 0.2289(4) 0.0529(15) Uani 1 1 d .
H28A H -0.1315 0.3952 0.1968 0.064 Uiso 1 1 calc R
H28B H -0.1179 0.5224 0.2761 0.064 Uiso 1 1 calc R
C29 C -0.1157(7) 0.5364(6) 0.0827(4) 0.0561(16) Uani 1 1 d .
H29 H -0.0856 0.5940 0.0416 0.067 Uiso 1 1 calc R
C30 C 0.1876(7) -0.1361(5) 0.0172(4) 0.0684(18) Uani 1 1 d .
H30A H 0.1551 -0.1146 -0.0378 0.103 Uiso 1 1 calc R
H30B H 0.1687 -0.2320 0.0036 0.103 Uiso 1 1 calc R
H30C H 0.2923 -0.0819 0.0353 0.103 Uiso 1 1 calc R
Cl1A Cl 0.08710(19) -0.1067(2) 0.39695(14) 0.1027(7) Uani 1 1 d .
Cl2A Cl 0.2179(2) -0.11113(19) 0.57498(13) 0.1010(7) Uani 1 1 d .
C1A C 0.2472(6) -0.0781(6) 0.4651(4) 0.0768(19) Uani 1 1 d .
H1A1 H 0.3161 0.0170 0.4730 0.092 Uiso 1 1 calc R
H1A2 H 0.2932 -0.1359 0.4323 0.092 Uiso 1 1 calc R
H1O H 0.398(7) 0.621(6) 0.007(4) 0.10(2) Uiso 1 1 d .

loop_
_atom_site_aniso_label
_atom_site_aniso_U_11
_atom_site_aniso_U_22
_atom_site_aniso_U_33
_atom_site_aniso_U_23
_atom_site_aniso_U_13
_atom_site_aniso_U_12
O1 0.041(2) 0.037(2) 0.044(2) 0.0078(18) 0.0074(19) 0.0091(18)
O2 0.081(3) 0.047(3) 0.079(3) 0.012(2) 0.018(2) 0.031(2)
O3 0.066(3) 0.037(2) 0.076(3) 0.020(2) 0.015(2) 0.023(2)
O4 0.054(3) 0.060(3) 0.078(3) 0.003(2) -0.014(2) 0.010(2)
O5 0.074(3) 0.026(2) 0.067(3) 0.0170(19) 0.002(2) 0.0098(19)
N1 0.035(2) 0.030(2) 0.052(3) 0.015(2) 0.009(2) 0.007(2)
N2 0.034(2) 0.032(3) 0.055(3) 0.015(2) 0.012(2) 0.006(2)
N3 0.043(3) 0.033(3) 0.052(3) 0.015(2) 0.004(2) 0.013(2)
N4 0.047(3) 0.044(3) 0.057(3) 0.012(3) 0.001(3) 0.011(2)
C1 0.035(3) 0.034(3) 0.044(3) 0.010(3) 0.002(3) 0.012(3)
C2 0.037(3) 0.023(3) 0.042(3) 0.008(2) 0.008(2) 0.007(2)
C3 0.040(3) 0.030(3) 0.055(4) 0.018(3) 0.008(3) 0.012(3)
C4 0.044(3) 0.033(3) 0.074(4) 0.013(3) 0.010(3) 0.012(3)
C5 0.055(4) 0.024(3) 0.082(5) 0.017(3) 0.012(3) 0.007(3)
C6 0.065(4) 0.026(3) 0.072(4) 0.004(3) 0.007(3) 0.019(3)
C7 0.055(4) 0.036(3) 0.061(4) 0.015(3) 0.015(3) 0.018(3)
C8 0.041(3) 0.029(3) 0.048(3) 0.010(3) -0.004(3) 0.012(3)
C9 0.036(3) 0.027(3) 0.051(4) 0.008(3) 0.006(3) 0.008(2)
C10 0.039(3) 0.034(3) 0.063(4) 0.014(3) -0.001(3) 0.009(3)
C11 0.047(4) 0.056(4) 0.047(4) 0.010(3) 0.003(3) 0.025(3)
C12 0.049(4) 0.059(4) 0.051(4) 0.020(3) 0.003(3) 0.018(3)
C13 0.056(4) 0.070(5) 0.067(4) 0.016(4) 0.001(3) 0.025(4)
C14 0.061(4) 0.082(5) 0.054(4) 0.021(4) 0.012(3) 0.021(4)
C15 0.061(4) 0.070(5) 0.065(5) 0.032(4) 0.002(4) 0.002(4)
C16 0.068(4) 0.053(4) 0.052(4) 0.024(3) 0.005(3) 0.019(3)
C17 0.044(3) 0.048(4) 0.049(4) 0.015(3) 0.006(3) 0.020(3)
C18 0.044(3) 0.033(3) 0.054(4) 0.011(3) 0.002(3) 0.016(3)
C19 0.039(3) 0.029(3) 0.039(3) 0.011(3) 0.008(3) 0.007(3)
C20 0.031(3) 0.037(3) 0.036(3) 0.008(3) 0.000(2) 0.005(3)
C21 0.032(3) 0.036(3) 0.041(3) 0.012(3) 0.003(3) 0.005(3)
C22 0.041(3) 0.045(4) 0.055(4) 0.021(3) 0.005(3) 0.006(3)
C23 0.047(4) 0.042(4) 0.066(4) 0.029(3) 0.005(3) 0.006(3)
C24 0.055(4) 0.031(3) 0.052(4) 0.016(3) -0.006(3) 0.006(3)
C25 0.043(3) 0.030(3) 0.060(4) 0.015(3) 0.003(3) 0.007(3)
C26 0.032(3) 0.028(3) 0.045(3) 0.014(3) -0.004(3) -0.003(2)
C27 0.035(3) 0.044(3) 0.050(4) 0.019(3) 0.010(3) 0.009(3)
C28 0.043(3) 0.051(4) 0.056(4) 0.013(3) 0.008(3) 0.011(3)
C29 0.061(4) 0.058(4) 0.063(5) 0.022(4) 0.013(4) 0.033(4)
C30 0.102(5) 0.037(4) 0.066(4) 0.015(3) 0.021(4) 0.025(3)
Cl1A 0.0708(12) 0.1308(18) 0.1103(16) 0.0559(14) 0.0192(11) 0.0305(12)
Cl2A 0.1228(17) 0.0932(14) 0.0818(14) 0.0326(11) 0.0146(11) 0.0324(12)
C1A 0.070(4) 0.080(5) 0.082(5) 0.024(4) 0.015(4) 0.030(4)

loop_
_atom_type_symbol
_atom_type_description
_atom_type_scat_dispersion_real
_atom_type_scat_dispersion_imag
_atom_type_scat_source
C C 0.0033 0.0016 'International Tables Vol C Tables 4.2.6.8 and 6.1.1.4'
H H 0.0000 0.0000 'International Tables Vol C Tables 4.2.6.8 and 6.1.1.4'
N N 0.0061 0.0033 'International Tables Vol C Tables 4.2.6.8 and 6.1.1.4'
O O 0.0106 0.0060 'International Tables Vol C Tables 4.2.6.8 and 6.1.1.4'
Cl Cl 0.1484 0.1585 'International Tables Vol C Tables 4.2.6.8 and 6.1.1.4'

loop_
_geom_angle_atom_site_label_1
_geom_angle_atom_site_label_2
_geom_angle_atom_site_label_3
_geom_angle
C2 O1 H1O 109(4)
C24 O5 C30 117.1(4)
C1 N1 C8 106.9(4)
C26 N2 C19 107.9(4)
C26 N2 H2N 126.1
C19 N2 H2N 126.1
C11 N3 C18 112.0(4)
C11 N3 C10 124.0(4)
C18 N3 C10 123.7(4)
C29 N4 C28 122.0(5)
C29 N4 H4N 119.0
C28 N4 H4N 119.0
N1 C1 C19 120.3(4)
N1 C1 C2 114.6(4)
C19 C1 C2 125.1(4)
O1 C2 C3 114.2(4)
O1 C2 C9 104.8(4)
C3 C2 C9 112.8(4)
O1 C2 C1 111.8(4)
C3 C2 C1 98.4(4)
C9 C2 C1 115.2(4)
C4 C3 C8 120.6(4)
C4 C3 C2 130.5(5)
C8 C3 C2 108.9(4)
C3 C4 C5 117.5(5)
C3 C4 H4 121.2
C5 C4 H4 121.2
C6 C5 C4 120.7(5)
C6 C5 H5 119.6
C4 C5 H5 119.6
C5 C6 C7 122.2(5)
C5 C6 H6 118.9
C7 C6 H6 118.9
C8 C7 C6 116.8(5)
C8 C7 H7 121.6
C6 C7 H7 121.6
C7 C8 C3 122.1(5)
C7 C8 N1 126.6(5)
C3 C8 N1 111.2(4)
C10 C9 C2 117.7(4)
C10 C9 H9A 107.9
C2 C9 H9A 107.9
C10 C9 H9B 107.9
C2 C9 H9B 107.9
H9A C9 H9B 107.2
N3 C10 C9 114.1(4)
N3 C10 H10A 108.7
C9 C10 H10A 108.7
N3 C10 H10B 108.7
C9 C10 H10B 108.7
H10A C10 H10B 107.6
O2 C11 N3 126.3(5)
O2 C11 C12 128.1(5)
N3 C11 C12 105.6(5)
C13 C12 C17 121.9(5)
C13 C12 C11 130.8(6)
C17 C12 C11 107.3(5)
C12 C13 C14 118.1(6)
C12 C13 H13 120.9
C14 C13 H13 120.9
C15 C14 C13 119.7(6)
C15 C14 H14 120.2
C13 C14 H14 120.2
C14 C15 C16 124.0(6)
C14 C15 H15 118.0
C16 C15 H15 118.0
C17 C16 C15 115.1(5)
C17 C16 H16 122.5
C15 C16 H16 122.5
C16 C17 C12 121.2(5)
C16 C17 C18 130.4(5)
C12 C17 C18 108.4(5)
O3 C18 N3 124.5(5)
O3 C18 C17 129.1(5)
N3 C18 C17 106.4(4)
C20 C19 N2 109.6(4)
C20 C19 C1 128.9(5)
N2 C19 C1 121.3(4)
C19 C20 C21 105.6(4)
C19 C20 C27 129.0(4)
C21 C20 C27 125.4(4)
C26 C21 C22 118.8(5)
C26 C21 C20 109.3(4)
C22 C21 C20 131.9(5)
C23 C22 C21 118.4(5)
C23 C22 H22 120.8
C21 C22 H22 120.8
C22 C23 C24 121.0(5)
C22 C23 H23 119.5
C24 C23 H23 119.5
C25 C24 O5 123.8(5)
C25 C24 C23 122.4(5)
O5 C24 C23 113.7(5)
C24 C25 C26 115.0(5)
C24 C25 H25 122.5
C26 C25 H25 122.5
C21 C26 N2 107.7(4)
C21 C26 C25 124.4(4)
N2 C26 C25 127.9(5)
C20 C27 C28 112.2(4)
C20 C27 H27A 109.2
C28 C27 H27A 109.2
C20 C27 H27B 109.2
C28 C27 H27B 109.2
H27A C27 H27B 107.9
N4 C28 C27 113.0(4)
N4 C28 H28A 109.0
C27 C28 H28A 109.0
N4 C28 H28B 109.0
C27 C28 H28B 109.0
H28A C28 H28B 107.8
O4 C29 N4 125.3(6)
O4 C29 H29 117.4
N4 C29 H29 117.4
O5 C30 H30A 109.5
O5 C30 H30B 109.5
H30A C30 H30B 109.5
O5 C30 H30C 109.5
H30A C30 H30C 109.5
H30B C30 H30C 109.5
Cl1A C1A Cl2A 113.5(3)
Cl1A C1A H1A1 108.9
Cl2A C1A H1A1 108.9
Cl1A C1A H1A2 108.9
Cl2A C1A H1A2 108.9
H1A1 C1A H1A2 107.7

loop_
_geom_bond_atom_site_label_1
_geom_bond_atom_site_label_2
_geom_bond_distance
O1 C2 1.427(5)
O1 H1O 0.96(6)
O2 C11 1.213(6)
O3 C18 1.211(5)
O4 C29 1.237(6)
O5 C24 1.381(5)
O5 C30 1.437(6)
N1 C1 1.307(5)
N1 C8 1.433(5)
N2 C26 1.401(5)
N2 C19 1.402(5)
N2 H2N 0.8700
N3 C11 1.386(6)
N3 C18 1.406(6)
N3 C10 1.461(5)
N4 C29 1.301(6)
N4 C28 1.448(6)
N4 H4N 0.8700
C1 C19 1.464(6)
C1 C2 1.546(6)
C2 C3 1.515(6)
C2 C9 1.530(6)
C3 C4 1.383(6)
C3 C8 1.394(6)
C4 C5 1.413(6)
C4 H4 0.9400
C5 C6 1.363(7)
C5 H5 0.9400
C6 C7 1.398(7)
C6 H6 0.9400
C7 C8 1.376(6)
C7 H7 0.9400
C9 C10 1.528(6)
C9 H9A 0.9800
C9 H9B 0.9800
C10 H10A 0.9800
C10 H10B 0.9800
C11 C12 1.520(7)
C12 C13 1.378(7)
C12 C17 1.395(7)
C13 C14 1.382(7)
C13 H13 0.9400
C14 C15 1.369(8)
C14 H14 0.9400
C15 C16 1.409(7)
C15 H15 0.9400
C16 C17 1.390(7)
C16 H16 0.9400
C17 C18 1.477(7)
C19 C20 1.384(6)
C20 C21 1.438(6)
C20 C27 1.493(6)
C21 C26 1.375(6)
C21 C22 1.423(6)
C22 C23 1.367(6)
C22 H22 0.9400
C23 C24 1.413(7)
C23 H23 0.9400
C24 C25 1.380(6)
C25 C26 1.411(6)
C25 H25 0.9400
C27 C28 1.526(6)
C27 H27A 0.9800
C27 H27B 0.9800
C28 H28A 0.9800
C28 H28B 0.9800
C29 H29 0.9400
C30 H30A 0.9700
C30 H30B 0.9700
C30 H30C 0.9700
Cl1A C1A 1.734(6)
Cl2A C1A 1.746(6)
C1A H1A1 0.9800
C1A H1A2 0.9800

loop_
_geom_hbond_atom_site_label_D
_geom_hbond_atom_site_label_H
_geom_hbond_atom_site_label_A
_geom_hbond_distance_DH
_geom_hbond_distance_HA
_geom_hbond_distance_DA
_geom_hbond_angle_DHA
_geom_hbond_site_symmetry_A
N2 H2N O1 0.87 2.23 3.056(5) 159.6 2_665
N2 H2N O1 0.87 2.60 3.117(5) 119.3 .
N4 H4N N1 0.87 2.30 2.996(6) 136.9 .
O1 H1O O4 0.96(6) 1.70(6) 2.654(5) 173(6) 2_565

loop_
_geom_torsion_atom_site_label_1
_geom_torsion_atom_site_label_2
_geom_torsion_atom_site_label_3
_geom_torsion_atom_site_label_4
_geom_torsion
C8 N1 C1 C19 178.2(4)
C8 N1 C1 C2 -0.4(6)
N1 C1 C2 O1 -121.3(4)
C19 C1 C2 O1 60.3(6)
N1 C1 C2 C3 -0.9(5)
C19 C1 C2 C3 -179.3(4)
N1 C1 C2 C9 119.3(5)
C19 C1 C2 C9 -59.2(6)
O1 C2 C3 C4 -60.6(7)
C9 C2 C3 C4 58.9(7)
C1 C2 C3 C4 -179.2(5)
O1 C2 C3 C8 120.4(4)
C9 C2 C3 C8 -120.2(4)
C1 C2 C3 C8 1.8(5)
C8 C3 C4 C5 -2.1(8)
C2 C3 C4 C5 178.9(5)
C3 C4 C5 C6 1.9(8)
C4 C5 C6 C7 -0.2(9)
C5 C6 C7 C8 -1.2(8)
C6 C7 C8 C3 1.0(8)
C6 C7 C8 N1 -176.6(5)
C4 C3 C8 C7 0.8(8)
C2 C3 C8 C7 179.9(5)
C4 C3 C8 N1 178.6(4)
C2 C3 C8 N1 -2.2(6)
C1 N1 C8 C7 179.4(5)
C1 N1 C8 C3 1.7(6)
O1 C2 C9 C10 -179.5(4)
C3 C2 C9 C10 55.6(5)
C1 C2 C9 C10 -56.2(5)
C11 N3 C10 C9 -124.5(5)
C18 N3 C10 C9 61.9(6)
C2 C9 C10 N3 73.3(5)
C18 N3 C11 O2 176.7(5)
C10 N3 C11 O2 2.5(8)
C18 N3 C11 C12 -4.3(5)
C10 N3 C11 C12 -178.5(4)
O2 C11 C12 C13 1.0(10)
N3 C11 C12 C13 -178.0(6)
O2 C11 C12 C17 -178.9(6)
N3 C11 C12 C17 2.2(6)
C17 C12 C13 C14 -0.5(8)
C11 C12 C13 C14 179.7(5)
C12 C13 C14 C15 -1.5(9)
C13 C14 C15 C16 2.5(9)
C14 C15 C16 C17 -1.4(9)
C15 C16 C17 C12 -0.6(8)
C15 C16 C17 C18 -179.6(5)
C13 C12 C17 C16 1.6(8)
C11 C12 C17 C16 -178.6(5)
C13 C12 C17 C18 -179.2(5)
C11 C12 C17 C18 0.6(6)
C11 N3 C18 O3 -173.8(5)
C10 N3 C18 O3 0.4(8)
C11 N3 C18 C17 4.7(6)
C10 N3 C18 C17 179.0(4)
C16 C17 C18 O3 -5.6(10)
C12 C17 C18 O3 175.3(5)
C16 C17 C18 N3 175.9(5)
C12 C17 C18 N3 -3.2(6)
C26 N2 C19 C20 -1.4(5)
C26 N2 C19 C1 173.4(4)
N1 C1 C19 C20 -17.6(8)
C2 C1 C19 C20 160.8(5)
N1 C1 C19 N2 168.8(4)
C2 C1 C19 N2 -12.8(7)
N2 C19 C20 C21 2.0(5)
C1 C19 C20 C21 -172.2(5)
N2 C19 C20 C27 179.8(4)
C1 C19 C20 C27 5.5(9)
C19 C20 C21 C26 -2.0(5)
C27 C20 C21 C26 -179.8(4)
C19 C20 C21 C22 175.0(5)
C27 C20 C21 C22 -2.9(8)
C26 C21 C22 C23 -1.4(7)
C20 C21 C22 C23 -178.1(5)
C21 C22 C23 C24 -0.7(8)
C30 O5 C24 C25 -9.2(7)
C30 O5 C24 C23 173.7(5)
C22 C23 C24 C25 2.4(8)
C22 C23 C24 O5 179.6(4)
O5 C24 C25 C26 -178.8(4)
C23 C24 C25 C26 -1.9(7)
C22 C21 C26 N2 -176.3(4)
C20 C21 C26 N2 1.2(5)
C22 C21 C26 C25 1.9(7)
C20 C21 C26 C25 179.3(4)
C19 N2 C26 C21 0.1(5)
C19 N2 C26 C25 -177.9(5)
C24 C25 C26 C21 -0.2(7)
C24 C25 C26 N2 177.5(4)
C19 C20 C27 C28 92.6(6)
C21 C20 C27 C28 -90.1(6)
C29 N4 C28 C27 140.9(5)
C20 C27 C28 N4 -64.4(6)
C28 N4 C29 O4 2.6(8)
